data_4001238
loop_
_publ_author_name
'Demadis, Konstantinos D.'
'Papadaki, Maria'
'Raptis, Raphael G.'
'Zhao, Hong'

_publ_section_title
;
 Corrugated, Sheet-Like Architectures in Layered Alkaline-Earth
 MetalR,S-Hydroxyphosphonoacetate Frameworks: Applications for
 Anticorrosion Protection of Metal Surfaces
;
_journal_issue 15
_journal_name_full 'Chemistry of Materials'
_journal_page_first 4835
_journal_paper_doi 10.1021/cm801004w
_journal_volume 20
_journal_year 2008
_chemical_formula_sum 'C2 H7 Ba O8 P'
_chemical_formula_weight 327.39
_chemical_name_systematic
; 
 ? 
;
_space_group_IT_number 14
_symmetry_cell_setting monoclinic
_symmetry_space_group_name_Hall '-P 2yn'
_symmetry_space_group_name_H-M 'P 1 21/n 1'
_atom_sites_solution_hydrogens geom
_atom_sites_solution_primary direct
_atom_sites_solution_secondary difmap
_audit_creation_method SHELXL-97
_cell_angle_alpha 90.00
_cell_angle_beta 91.47(10)
_cell_angle_gamma 90.00
_cell_formula_units_Z 4
_cell_length_a 6.427(6)
_cell_length_b 11.786(15)
_cell_length_c 10.615(13)
_cell_measurement_temperature 293(2)
_cell_volume 803.8(16)
_computing_cell_refinement 'Bruker SMART'
_computing_data_collection 'Bruker SMART'
_computing_data_reduction 'Bruker SHELXTL'
_computing_molecular_graphics 'Bruker SHELXTL'
_computing_publication_material 'Bruker SHELXTL'
_computing_structure_refinement 'SHELXL-97 (Sheldrick, 1997)'
_computing_structure_solution 'SHELXS-97 (Sheldrick, 1990)'
_diffrn_ambient_temperature 293(2)
_diffrn_measured_fraction_theta_full 0.916
_diffrn_measured_fraction_theta_max 0.916
_diffrn_measurement_device_type 'CCD area detector'
_diffrn_measurement_method 'phi and omega scans'
_diffrn_radiation_monochromator graphite
_diffrn_radiation_source 'fine-focus sealed tube'
_diffrn_radiation_type MoK\a
_diffrn_radiation_wavelength 0.71073
_diffrn_reflns_av_R_equivalents 0.0333
_diffrn_reflns_av_sigmaI/netI 0.0250
_diffrn_reflns_limit_h_max 8
_diffrn_reflns_limit_h_min -8
_diffrn_reflns_limit_k_max 15
_diffrn_reflns_limit_k_min -15
_diffrn_reflns_limit_l_max 13
_diffrn_reflns_limit_l_min -10
_diffrn_reflns_number 4735
_diffrn_reflns_theta_full 27.63
_diffrn_reflns_theta_max 27.63
_diffrn_reflns_theta_min 2.58
_exptl_absorpt_coefficient_mu 5.149
_exptl_absorpt_correction_type none
_exptl_crystal_colour COLORLESS
_exptl_crystal_density_diffrn 2.705
_exptl_crystal_density_method 'not measured'
_exptl_crystal_description BLOCK
_exptl_crystal_F_000 616
_exptl_crystal_size_max 0.26
_exptl_crystal_size_mid 0.21
_exptl_crystal_size_min 0.08
_refine_diff_density_max 0.870
_refine_diff_density_min -1.739
_refine_diff_density_rms 0.238
_refine_ls_extinction_method none
_refine_ls_goodness_of_fit_ref 1.166
_refine_ls_hydrogen_treatment mixed
_refine_ls_matrix_type full
_refine_ls_number_parameters 125
_refine_ls_number_reflns 1715
_refine_ls_number_restraints 4
_refine_ls_restrained_S_all 1.165
_refine_ls_R_factor_all 0.0290
_refine_ls_R_factor_gt 0.0285
_refine_ls_shift/su_max 2.943
_refine_ls_shift/su_mean 0.024
_refine_ls_structure_factor_coef Fsqd
_refine_ls_weighting_details 'calc w=1/[\s^2^(Fo^2^)+(0.0456P)^2^+1.3467P] where P=(Fo^2^+2Fc^2^)/3'
_refine_ls_weighting_scheme calc
_refine_ls_wR_factor_gt 0.0747
_refine_ls_wR_factor_ref 0.0751
_reflns_number_gt 1688
_reflns_number_total 1715
_reflns_threshold_expression >2sigma(I)
_cod_data_source_file cm801004w-file004.cif
_cod_data_source_block rgr191
_cod_depositor_comments
;
The following automatic conversions were performed:

'_symmetry_cell_setting' value 'Monoclinic' changed to 'monoclinic'
according to /home/saulius/struct/CIF-dictionaries/cif_core.dic
dictionary named 'cif_core.dic' version 2.4.1 from 2010-06-29.

Automatic conversion script
Id: cif_fix_values 1715 2011-07-08 13:25:40Z adriana 
;
_cod_original_sg_symbol_H-M P2(1)/n
_cod_database_code 4001238

loop_
_symmetry_equiv_pos_as_xyz
'x, y, z'
'-x+1/2, y+1/2, -z+1/2'
'-x, -y, -z'
'x-1/2, -y-1/2, z-1/2'

loop_
_atom_site_label
_atom_site_type_symbol
_atom_site_fract_x
_atom_site_fract_y
_atom_site_fract_z
_atom_site_U_iso_or_equiv
_atom_site_adp_type
_atom_site_occupancy
_atom_site_symmetry_multiplicity
_atom_site_calc_flag
_atom_site_refinement_flags
Ba1 Ba 0.05201(3) 0.578552(15) 0.195174(18) 0.01392(11) Uani 1 1 d .
C1 C 0.2336(5) 0.8022(3) 0.4335(3) 0.0154(6) Uani 1 1 d .
C2 C 0.1747(5) 0.7139(3) 0.5326(3) 0.0159(6) Uani 1 1 d .
H2A H 0.2515 0.6436 0.5173 0.019 Uiso 1 1 calc R
O1 O 0.1883(5) 0.7743(2) 0.3202(2) 0.0247(6) Uani 1 1 d .
O2 O 0.3163(4) 0.8927(2) 0.4654(2) 0.0221(5) Uani 1 1 d .
O3 O 0.2357(5) 0.7575(2) 0.6538(3) 0.0249(6) Uani 1 1 d .
H3A H 0.2410 0.7055 0.7051 0.037 Uiso 1 1 calc R
O4 O -0.2181(4) 0.7958(2) 0.5370(2) 0.0228(6) Uani 1 1 d .
O5 O -0.1459(4) 0.6124(2) 0.6480(2) 0.0186(5) Uani 1 1 d .
H5A H -0.1998 0.6530 0.7007 0.028 Uiso 1 1 calc R
O6 O -0.1560(4) 0.6130(3) 0.4123(3) 0.0236(6) Uani 1 1 d .
O7 O -0.2526(5) 0.4111(2) 0.1775(3) 0.0237(6) Uani 1 1 d D
O8 O 0.4767(6) 0.5718(3) 0.2673(5) 0.0436(9) Uani 1 1 d D
P1 P -0.10737(13) 0.68318(7) 0.52530(8) 0.01418(19) Uani 1 1 d .
H7A H -0.380(6) 0.447(6) 0.193(6) 0.055(18) Uiso 1 1 d D
H8B H 0.461(6) 0.536(3) 0.344(2) 0.000(8) Uiso 1 1 d D
H7B H -0.271(10) 0.378(6) 0.098(3) 0.057(18) Uiso 1 1 d D
H8A H 0.60(3) 0.61(2) 0.23(3) 0.35(15) Uiso 1 1 d D

loop_
_atom_site_aniso_label
_atom_site_aniso_U_11
_atom_site_aniso_U_22
_atom_site_aniso_U_33
_atom_site_aniso_U_23
_atom_site_aniso_U_13
_atom_site_aniso_U_12
Ba1 0.01767(16) 0.01235(15) 0.01178(15) -0.00046(6) 0.00141(10) -0.00045(6)
C1 0.0185(16) 0.0175(15) 0.0104(14) 0.0011(12) 0.0032(12) 0.0011(12)
C2 0.0202(16) 0.0159(15) 0.0118(15) 0.0013(12) 0.0009(12) -0.0005(12)
O1 0.0383(16) 0.0250(14) 0.0109(11) -0.0025(10) 0.0030(11) -0.0112(12)
O2 0.0323(15) 0.0173(11) 0.0168(12) 0.0007(11) 0.0000(11) -0.0070(11)
O3 0.0367(16) 0.0242(14) 0.0135(12) 0.0036(10) -0.0052(11) -0.0084(12)
O4 0.0301(14) 0.0209(13) 0.0179(12) 0.0035(10) 0.0075(11) 0.0101(10)
O5 0.0267(13) 0.0175(12) 0.0120(11) 0.0027(10) 0.0077(10) 0.0038(11)
O6 0.0269(14) 0.0252(14) 0.0188(13) -0.0078(12) 0.0008(11) -0.0044(12)
O7 0.0294(16) 0.0233(14) 0.0183(14) -0.0024(10) 0.0002(12) -0.0060(11)
O8 0.033(2) 0.042(2) 0.056(2) 0.0013(16) -0.0064(18) 0.0021(14)
P1 0.0185(4) 0.0149(4) 0.0093(4) 0.0000(3) 0.0032(3) 0.0008(3)

loop_
_atom_type_symbol
_atom_type_description
_atom_type_scat_dispersion_real
_atom_type_scat_dispersion_imag
_atom_type_scat_source
Ba Ba -0.3244 2.2819 'International Tables Vol C Tables 4.2.6.8 and 6.1.1.4'
C C 0.0033 0.0016 'International Tables Vol C Tables 4.2.6.8 and 6.1.1.4'
O O 0.0106 0.0060 'International Tables Vol C Tables 4.2.6.8 and 6.1.1.4'
P P 0.1023 0.0942 'International Tables Vol C Tables 4.2.6.8 and 6.1.1.4'
H H 0.0000 0.0000 'International Tables Vol C Tables 4.2.6.8 and 6.1.1.4'

loop_
_geom_angle_atom_site_label_1
_geom_angle_atom_site_label_2
_geom_angle_atom_site_label_3
_geom_angle
_geom_angle_site_symmetry_1
_geom_angle_site_symmetry_3
O4 Ba1 O6 136.97(10) 4_675 .
O4 Ba1 O7 137.79(10) 4_675 .
O6 Ba1 O7 78.63(11) . .
O4 Ba1 O1 70.92(11) 4_675 .
O6 Ba1 O1 68.25(9) . .
O7 Ba1 O1 146.08(10) . .
O4 Ba1 O8 69.11(13) 4_675 .
O6 Ba1 O8 105.52(15) . .
O7 Ba1 O8 132.34(11) . .
O1 Ba1 O8 66.66(11) . .
O4 Ba1 O3 86.08(12) 4_675 4_575
O6 Ba1 O3 70.32(11) . 4_575
O7 Ba1 O3 88.42(13) . 4_575
O1 Ba1 O3 74.04(12) . 4_575
O8 Ba1 O3 138.45(11) . 4_575
O4 Ba1 O5 133.06(9) 4_675 3_566
O6 Ba1 O5 74.04(10) . 3_566
O7 Ba1 O5 67.54(12) . 3_566
O1 Ba1 O5 108.36(13) . 3_566
O8 Ba1 O5 68.32(11) . 3_566
O3 Ba1 O5 140.24(10) 4_575 3_566
O4 Ba1 O2 72.01(11) 4_675 4_575
O6 Ba1 O2 116.32(11) . 4_575
O7 Ba1 O2 70.75(11) . 4_575
O1 Ba1 O2 117.44(10) . 4_575
O8 Ba1 O2 136.36(14) . 4_575
O3 Ba1 O2 54.83(9) 4_575 4_575
O5 Ba1 O2 133.69(9) 3_566 4_575
O4 Ba1 O2 82.95(12) 4_675 2_545
O6 Ba1 O2 139.71(9) . 2_545
O7 Ba1 O2 69.01(12) . 2_545
O1 Ba1 O2 143.81(9) . 2_545
O8 Ba1 O2 81.02(12) . 2_545
O3 Ba1 O2 129.84(10) 4_575 2_545
O5 Ba1 O2 71.83(12) 3_566 2_545
O2 Ba1 O2 75.27(10) 4_575 2_545
O4 Ba1 Ba1 74.26(10) 4_675 3_565
O6 Ba1 Ba1 139.77(8) . 3_565
O7 Ba1 Ba1 64.25(9) . 3_565
O1 Ba1 Ba1 143.37(6) . 3_565
O8 Ba1 Ba1 110.67(13) . 3_565
O3 Ba1 Ba1 92.76(10) 4_575 3_565
O5 Ba1 Ba1 103.48(10) 3_566 3_565
O2 Ba1 Ba1 38.06(7) 4_575 3_565
O2 Ba1 Ba1 37.20(6) 2_545 3_565
O2 C1 O1 124.6(3) . .
O2 C1 C2 120.6(3) . .
O1 C1 C2 114.7(3) . .
O3 C2 C1 107.8(3) . .
O3 C2 P1 110.7(2) . .
C1 C2 P1 111.3(2) . .
O3 C2 H2A 109.0 . .
C1 C2 H2A 109.0 . .
P1 C2 H2A 109.0 . .
C1 O1 Ba1 136.4(2) . .
C1 O2 Ba1 123.5(2) . 4_676
C1 O2 Ba1 128.2(2) . 2
Ba1 O2 Ba1 104.73(10) 4_676 2
C2 O3 Ba1 124.3(2) . 4_676
C2 O3 H3A 109.5 . .
Ba1 O3 H3A 113.0 4_676 .
P1 O4 Ba1 142.80(15) . 4_576
P1 O5 Ba1 150.04(14) . 3_566
P1 O5 H5A 109.5 . .
Ba1 O5 H5A 98.6 3_566 .
P1 O6 Ba1 132.01(17) . .
Ba1 O7 H7A 107(5) . .
Ba1 O7 H7B 115(4) . .
H7A O7 H7B 105(6) . .
Ba1 O8 H8B 97(2) . .
Ba1 O8 H8A 133(10) . .
H8B O8 H8A 129(10) . .
O6 P1 O4 117.74(18) . .
O6 P1 O5 109.86(19) . .
O4 P1 O5 108.27(16) . .
O6 P1 C2 109.22(18) . .
O4 P1 C2 106.73(17) . .
O5 P1 C2 104.13(17) . .

loop_
_geom_bond_atom_site_label_1
_geom_bond_atom_site_label_2
_geom_bond_distance
_geom_bond_site_symmetry_2
Ba1 O4 2.706(4) 4_675
Ba1 O6 2.724(4) .
Ba1 O7 2.782(4) .
Ba1 O1 2.791(4) .
Ba1 O8 2.817(5) .
Ba1 O3 2.831(4) 4_575
Ba1 O5 2.855(4) 3_566
Ba1 O2 2.858(4) 4_575
Ba1 O2 2.915(4) 2_545
Ba1 Ba1 4.572(5) 3_565
C1 O2 1.235(5) .
C1 O1 1.273(4) .
C1 C2 1.534(5) .
C2 O3 1.431(4) .
C2 P1 1.848(4) .
C2 H2A 0.9800 .
O2 Ba1 2.858(4) 4_676
O2 Ba1 2.915(4) 2
O3 Ba1 2.831(4) 4_676
O3 H3A 0.8200 .
O4 P1 1.513(3) .
O4 Ba1 2.706(4) 4_576
O5 P1 1.572(3) .
O5 Ba1 2.855(4) 3_566
O5 H5A 0.8200 .
O6 P1 1.484(3) .
O7 H7A 0.94(2) .
O7 H7B 0.94(2) .
O8 H8B 0.926(18) .
O8 H8A 0.95(2) .
